data_7015496
loop_
_publ_author_name
'Yong, Guo-Ping'
'Li, Ying-Zhou'
'Li, Chong-Fu'
'Zhang, Yi-Man'
'She, Wen-Long'

_publ_section_title
;
 New metal-anion radical framework materials: Co(II) compounds showing
 ferromagnetic to antiferromagnetic phase transition at about 344 K,
 and Zn(II) compounds exhibiting terminal anion ligand induced direct
 white-light-emission.
;
_journal_issue 16
_journal_name_full 'Dalton transactions (Cambridge, England : 2003)'
_journal_page_first 4131
_journal_page_last 4139
_journal_paper_doi 10.1039/c0dt01667e
_journal_volume 40
_journal_year 2011
_chemical_formula_sum 'C14 H9 Br Co N4 O'
_chemical_formula_weight 388.09
_chemical_name_systematic
;
?
;
_space_group_IT_number 14
_symmetry_cell_setting monoclinic
_symmetry_space_group_name_Hall '-P 2yn'
_symmetry_space_group_name_H-M 'P 1 21/n 1'
_atom_sites_solution_hydrogens geom
_atom_sites_solution_primary direct
_atom_sites_solution_secondary difmap
_audit_creation_method SHELXL-97
_cell_angle_alpha 90.00
_cell_angle_beta 94.20(3)
_cell_angle_gamma 90.00
_cell_formula_units_Z 4
_cell_length_a 11.189(2)
_cell_length_b 8.0372(16)
_cell_length_c 15.294(3)
_cell_measurement_temperature 293(2)
_cell_volume 1371.7(5)
_computing_structure_refinement 'SHELXL-97 (Sheldrick, 1997)'
_computing_structure_solution 'SHELXS-97 (Sheldrick, 1990)'
_diffrn_ambient_temperature 293(2)
_diffrn_measured_fraction_theta_full 0.864
_diffrn_measured_fraction_theta_max 0.864
_diffrn_radiation_monochromator graphite
_diffrn_radiation_source 'fine-focus sealed tube'
_diffrn_radiation_type MoK\a
_diffrn_radiation_wavelength 0.71073
_diffrn_reflns_av_R_equivalents 0.0729
_diffrn_reflns_av_sigmaI/netI 0.0957
_diffrn_reflns_limit_h_max 12
_diffrn_reflns_limit_h_min -12
_diffrn_reflns_limit_k_max 7
_diffrn_reflns_limit_k_min -9
_diffrn_reflns_limit_l_max 17
_diffrn_reflns_limit_l_min -17
_diffrn_reflns_number 5766
_diffrn_reflns_theta_full 24.23
_diffrn_reflns_theta_max 24.23
_diffrn_reflns_theta_min 11.72
_exptl_absorpt_coefficient_mu 4.166
_exptl_absorpt_correction_T_max 0.353
_exptl_absorpt_correction_T_min 0.220
_exptl_absorpt_correction_type multi-scan
_exptl_crystal_density_diffrn 1.879
_exptl_crystal_density_method 'not measured'
_exptl_crystal_F_000 764
_exptl_crystal_size_max 0.41
_exptl_crystal_size_mid 0.32
_exptl_crystal_size_min 0.25
_refine_diff_density_max 0.748
_refine_diff_density_min -0.714
_refine_diff_density_rms 0.127
_refine_ls_extinction_coef 0.22(5)
_refine_ls_extinction_expression Fc^*^=kFc[1+0.001xFc^2^\l^3^/sin(2\q)]^-1/4^
_refine_ls_extinction_method SHELXL
_refine_ls_goodness_of_fit_ref 1.067
_refine_ls_hydrogen_treatment none
_refine_ls_matrix_type full
_refine_ls_number_parameters 199
_refine_ls_number_reflns 1913
_refine_ls_number_restraints 0
_refine_ls_restrained_S_all 1.067
_refine_ls_R_factor_all 0.1387
_refine_ls_R_factor_gt 0.1010
_refine_ls_shift/su_max 0.000
_refine_ls_shift/su_mean 0.000
_refine_ls_structure_factor_coef Fsqd
_refine_ls_weighting_details 'calc w=1/[\s^2^(Fo^2^)+(0.2000P)^2^+0.0000P] where P=(Fo^2^+2Fc^2^)/3'
_refine_ls_weighting_scheme calc
_refine_ls_wR_factor_gt 0.2716
_refine_ls_wR_factor_ref 0.2951
_reflns_number_gt 1198
_reflns_number_total 1913
_reflns_threshold_expression >2sigma(I)
_cod_data_source_file c0dt01667e.txt
_cod_data_source_block 2
_cod_original_sg_symbol_H-M P2(1)/n
_cod_database_code 7015496

loop_
_symmetry_equiv_pos_as_xyz
'x, y, z'
'-x+1/2, y+1/2, -z+1/2'
'-x, -y, -z'
'x-1/2, -y-1/2, z-1/2'

loop_
_atom_site_label
_atom_site_type_symbol
_atom_site_fract_x
_atom_site_fract_y
_atom_site_fract_z
_atom_site_U_iso_or_equiv
_atom_site_adp_type
_atom_site_occupancy
_atom_site_symmetry_multiplicity
_atom_site_calc_flag
_atom_site_refinement_flags
_atom_site_disorder_assembly
_atom_site_disorder_group
Co1 Co 0.11346(12) 0.21441(18) 0.25066(9) 0.0521(9) Uani 1 1 d . . .
O1 O 0.2289(6) 0.0351(9) 0.2646(4) 0.0508(18) Uani 1 1 d . . .
N4 N 0.3301(7) -0.0276(9) 0.4826(5) 0.0417(18) Uani 1 1 d . . .
C14 C 0.2731(9) -0.0043(11) 0.3400(6) 0.043(2) Uani 1 1 d . . .
C7 C 0.2168(8) 0.2361(11) 0.4394(6) 0.041(2) Uani 1 1 d . . .
N2 N 0.1664(7) 0.4797(10) 0.4862(6) 0.045(2) Uani 1 1 d . . .
C8 C 0.2656(8) 0.0740(11) 0.4230(6) 0.040(2) Uani 1 1 d . . .
N1 N 0.1495(7) 0.3148(9) 0.3706(5) 0.0434(19) Uani 1 1 d . . .
C1 C 0.1240(8) 0.4647(12) 0.4019(6) 0.042(2) Uani 1 1 d . . .
C5 C 0.1473(8) 0.6224(14) 0.5342(8) 0.056(3) Uani 1 1 d . . .
H5A H 0.1758 0.6303 0.5927 0.067 Uiso 1 1 calc R . .
C2 C 0.0621(10) 0.6018(14) 0.3596(8) 0.060(3) Uani 1 1 d . . .
H2A H 0.0340 0.5953 0.3009 0.072 Uiso 1 1 calc R . .
C3 C 0.0456(11) 0.7398(14) 0.4062(9) 0.062(3) Uani 1 1 d . . .
H3A H 0.0061 0.8301 0.3792 0.075 Uiso 1 1 calc R . .
C6 C 0.2251(8) 0.3367(12) 0.5099(6) 0.044(2) Uani 1 1 d . . .
H6A H 0.2636 0.3130 0.5644 0.053 Uiso 1 1 calc R . .
C4 C 0.0858(11) 0.7511(14) 0.4936(10) 0.064(3) Uani 1 1 d . . .
H4A H 0.0708 0.8470 0.5251 0.077 Uiso 1 1 calc R . .
Br1 Br -0.0999(4) 0.1479(6) 0.2412(2) 0.1587(15) Uani 1 1 d . . .
C11 C 0.4603(10) -0.2683(14) 0.5731(8) 0.057(3) Uani 1 1 d . . .
H11A H 0.5054 -0.3486 0.6043 0.068 Uiso 1 1 calc R . .
C12 C 0.4465(9) -0.2786(12) 0.4853(7) 0.046(2) Uani 1 1 d . . .
H12A H 0.4827 -0.3643 0.4562 0.055 Uiso 1 1 calc R . .
C13 C 0.3765(8) -0.1584(11) 0.4373(6) 0.040(2) Uani 1 1 d . . .
C9 C 0.3437(10) -0.0203(13) 0.5709(6) 0.051(2) Uani 1 1 d . . .
H9A H 0.3091 0.0665 0.6004 0.061 Uiso 1 1 calc R . .
C10 C 0.4087(10) -0.1407(14) 0.6179(7) 0.053(3) Uani 1 1 d . . .
H10A H 0.4176 -0.1361 0.6787 0.064 Uiso 1 1 calc R . .
N3 N 0.3444(7) -0.1436(10) 0.3518(5) 0.0427(18) Uani 1 1 d . . .
Br1A Br -0.130(2) 0.288(3) 0.2535(13) 0.339(7) Uiso 1 1 d . . .
Br1B Br -0.022(3) 0.056(3) 0.2383(14) 0.345(7) Uiso 1 1 d . . .

loop_
_atom_site_aniso_label
_atom_site_aniso_U_11
_atom_site_aniso_U_22
_atom_site_aniso_U_33
_atom_site_aniso_U_23
_atom_site_aniso_U_13
_atom_site_aniso_U_12
Co1 0.0577(11) 0.0522(12) 0.0469(11) 0.0014(6) 0.0079(6) -0.0011(6)
O1 0.064(4) 0.052(4) 0.037(4) -0.003(3) 0.008(3) 0.016(3)
N4 0.046(4) 0.038(4) 0.041(4) 0.000(3) 0.005(3) -0.009(3)
C14 0.056(5) 0.036(5) 0.038(5) -0.002(4) 0.012(4) -0.011(4)
C7 0.043(4) 0.040(5) 0.041(5) -0.002(4) 0.009(4) -0.002(4)
N2 0.035(4) 0.040(4) 0.061(5) -0.009(3) 0.011(3) -0.006(3)
C8 0.047(5) 0.036(4) 0.038(4) -0.002(4) 0.011(3) -0.002(4)
N1 0.046(4) 0.040(4) 0.045(4) -0.002(3) 0.011(3) 0.002(3)
C1 0.047(5) 0.047(5) 0.035(5) 0.005(4) 0.014(4) -0.001(4)
C5 0.031(5) 0.059(7) 0.078(7) -0.027(5) 0.013(4) -0.007(4)
C2 0.059(6) 0.053(6) 0.068(7) 0.003(5) 0.010(5) 0.010(5)
C3 0.062(6) 0.045(6) 0.082(9) 0.001(5) 0.026(6) 0.004(5)
C6 0.043(4) 0.047(5) 0.042(5) -0.005(4) 0.002(4) 0.001(4)
C4 0.056(6) 0.042(6) 0.097(10) -0.024(6) 0.031(6) -0.009(5)
Br1 0.161(3) 0.173(3) 0.139(2) -0.0036(18) -0.0087(18) -0.003(2)
C11 0.049(5) 0.053(6) 0.067(7) 0.004(5) -0.001(5) -0.009(5)
C12 0.043(5) 0.045(5) 0.049(5) 0.005(4) 0.001(4) 0.005(4)
C13 0.041(4) 0.040(5) 0.040(5) -0.004(4) 0.009(4) -0.007(4)
C9 0.062(6) 0.052(6) 0.038(5) -0.006(4) 0.004(4) -0.011(5)
C10 0.060(6) 0.060(6) 0.040(5) 0.007(4) -0.005(4) -0.008(5)
N3 0.044(4) 0.043(4) 0.042(4) -0.006(3) 0.006(3) -0.003(3)

loop_
_atom_type_symbol
_atom_type_description
_atom_type_scat_dispersion_real
_atom_type_scat_dispersion_imag
_atom_type_scat_source
C C 0.0033 0.0016 'International Tables Vol C Tables 4.2.6.8 and 6.1.1.4'
H H 0.0000 0.0000 'International Tables Vol C Tables 4.2.6.8 and 6.1.1.4'
N N 0.0061 0.0033 'International Tables Vol C Tables 4.2.6.8 and 6.1.1.4'
O O 0.0106 0.0060 'International Tables Vol C Tables 4.2.6.8 and 6.1.1.4'
Co Co 0.3494 0.9721 'International Tables Vol C Tables 4.2.6.8 and 6.1.1.4'
Br Br -0.2901 2.4595 'International Tables Vol C Tables 4.2.6.8 and 6.1.1.4'

loop_
_geom_angle_atom_site_label_1
_geom_angle_atom_site_label_2
_geom_angle_atom_site_label_3
_geom_angle
_geom_angle_site_symmetry_1
_geom_angle_site_symmetry_3
_geom_angle_publ_flag
O1 Co1 Br1B 91.7(9) . . ?
O1 Co1 N1 96.4(3) . . ?
Br1B Co1 N1 116.5(7) . . ?
O1 Co1 N3 108.3(3) . 2 ?
Br1B Co1 N3 120.6(7) . 2 ?
N1 Co1 N3 115.9(3) . 2 ?
O1 Co1 Br1 119.0(3) . . ?
Br1B Co1 Br1 27.7(9) . . ?
N1 Co1 Br1 105.7(2) . . ?
N3 Co1 Br1 111.1(2) 2 . ?
O1 Co1 Br1A 143.0(6) . . ?
Br1B Co1 Br1A 52.8(11) . . ?
N1 Co1 Br1A 91.8(5) . . ?
N3 Co1 Br1A 100.2(5) 2 . ?
Br1 Co1 Br1A 25.2(5) . . ?
C14 O1 Co1 120.1(6) . . ?
C9 N4 C13 121.1(8) . . ?
C9 N4 C8 130.4(8) . . ?
C13 N4 C8 108.4(7) . . ?
O1 C14 N3 120.6(8) . . ?
O1 C14 C8 131.2(9) . . ?
N3 C14 C8 108.2(8) . . ?
C6 C7 N1 109.4(8) . . ?
C6 C7 C8 132.7(9) . . ?
N1 C7 C8 117.8(8) . . ?
C1 N2 C6 108.0(7) . . ?
C1 N2 C5 121.6(9) . . ?
C6 N2 C5 130.4(9) . . ?
N4 C8 C14 105.3(7) . . ?
N4 C8 C7 127.1(8) . . ?
C14 C8 C7 127.1(8) . . ?
C1 N1 C7 104.8(7) . . ?
C1 N1 Co1 130.8(6) . . ?
C7 N1 Co1 124.3(6) . . ?
N1 C1 N2 110.8(8) . . ?
N1 C1 C2 130.0(9) . . ?
N2 C1 C2 119.3(9) . . ?
C4 C5 N2 118.5(11) . . ?
C3 C2 C1 118.6(12) . . ?
C2 C3 C4 121.5(11) . . ?
C7 C6 N2 106.9(8) . . ?
C5 C4 C3 120.5(9) . . ?
Br1B Br1 Br1A 147.0(16) . . ?
Br1B Br1 Co1 53.0(12) . . ?
Br1A Br1 Co1 94.2(11) . . ?
C12 C11 C10 121.3(10) . . ?
C11 C12 C13 119.7(9) . . ?
N3 C13 N4 109.8(8) . . ?
N3 C13 C12 131.8(8) . . ?
N4 C13 C12 118.3(8) . . ?
N4 C9 C10 120.5(10) . . ?
C9 C10 C11 119.1(9) . . ?
C13 N3 C14 108.2(7) . . ?
C13 N3 Co1 130.4(6) . 2_545 ?
C14 N3 Co1 121.4(6) . 2_545 ?
Br1 Br1A Br1B 16.2(8) . . ?
Br1 Br1A Co1 60.6(10) . . ?
Br1B Br1A Co1 44.5(8) . . ?
Br1 Br1B Co1 99.3(16) . . ?
Br1 Br1B Br1A 16.8(9) . . ?
Co1 Br1B Br1A 82.6(12) . . ?

loop_
_geom_bond_atom_site_label_1
_geom_bond_atom_site_label_2
_geom_bond_distance
_geom_bond_site_symmetry_2
_geom_bond_publ_flag
Co1 O1 1.936(7) . ?
Co1 Br1B 1.98(2) . ?
Co1 N1 2.018(8) . ?
Co1 N3 2.022(7) 2 ?
Co1 Br1 2.440(4) . ?
Co1 Br1A 2.79(2) . ?
O1 C14 1.262(12) . ?
N4 C9 1.351(13) . ?
N4 C13 1.380(12) . ?
N4 C8 1.387(13) . ?
C14 N3 1.379(13) . ?
C14 C8 1.425(13) . ?
C7 C6 1.345(14) . ?
C7 N1 1.399(13) . ?
C7 C8 1.442(13) . ?
N2 C1 1.346(13) . ?
N2 C6 1.359(14) . ?
N2 C5 1.387(13) . ?
N1 C1 1.334(13) . ?
C1 C2 1.431(16) . ?
C5 C4 1.37(2) . ?
C2 C3 1.339(18) . ?
C3 C4 1.38(2) . ?
Br1 Br1B 1.15(3) . ?
Br1 Br1A 1.19(3) . ?
C11 C12 1.342(16) . ?
C11 C10 1.384(18) . ?
C12 C13 1.415(15) . ?
C13 N3 1.335(13) . ?
C9 C10 1.379(16) . ?
N3 Co1 2.022(7) 2_545 ?
Br1A Br1B 2.25(4) . ?
